data_7225335
loop_
_publ_author_name
'Manna, Utsab'
'Nayak, Biswajit'
'Hoque, Md. Najbul'
'Das, Gopal'

_publ_section_title
;
 Influence of the cavity dimension on encapsulation of halides within the
 capsular assembly and side-cleft recognition of a sulfate--water cluster
 assisted by polyammonium tripodal receptors
;
_journal_issue 26
_journal_name_full CrystEngComm
_journal_page_first 5036
_journal_paper_doi 10.1039/C6CE00220J
_journal_volume 18
_journal_year 2016
_chemical_formula_moiety 'C27 H36 N7 O6, 3(Cl)'
_chemical_formula_sum 'C27 H36 Cl3 N7 O6'
_chemical_formula_weight 660.98
_space_group_crystal_system triclinic
_space_group_IT_number 1
_space_group_name_Hall 'P 1'
_space_group_name_H-M_alt 'P 1'
_symmetry_space_group_name_Hall 'P 1'
_symmetry_space_group_name_H-M 'P 1'
_atom_sites_solution_hydrogens geom
_audit_block_doi 10.5517/cc1kn87q
_audit_creation_method SHELXL-2014/7
_audit_update_record
;
2016-05-19 deposited with the CCDC.
2016-05-20 downloaded from the CCDC.
;
_cell_angle_alpha 77.214(6)
_cell_angle_beta 85.475(5)
_cell_angle_gamma 75.105(6)
_cell_formula_units_Z 2
_cell_length_a 7.8600(6)
_cell_length_b 11.1738(10)
_cell_length_c 19.0870(17)
_cell_measurement_reflns_used 2983
_cell_measurement_temperature 298(2)
_cell_measurement_theta_max 18.55
_cell_measurement_theta_min 2.19
_cell_volume 1579.4(2)
_computing_cell_refinement 'Bruker SMART'
_computing_data_collection 'Bruker SMART'
_computing_data_reduction 'Bruker SAINT'
_computing_molecular_graphics 'Bruker SHELXTL'
_computing_publication_material 'Bruker SHELXTL'
_computing_structure_refinement 'SHELXL-2014/7 (Sheldrick, 2014)'
_computing_structure_solution 'Bruker SHELXTL'
_diffrn_ambient_temperature 298(2)
_diffrn_measured_fraction_theta_full 0.996
_diffrn_measured_fraction_theta_max 0.709
_diffrn_measurement_device_type 'CCD area detector'
_diffrn_measurement_method 'phi and omega scans'
_diffrn_radiation_type MoK\a
_diffrn_radiation_wavelength 0.71073
_diffrn_reflns_av_R_equivalents 0.1001
_diffrn_reflns_av_unetI/netI 0.1469
_diffrn_reflns_Laue_measured_fraction_full 0.806
_diffrn_reflns_Laue_measured_fraction_max 0.709
_diffrn_reflns_limit_h_max 9
_diffrn_reflns_limit_h_min -9
_diffrn_reflns_limit_k_max 13
_diffrn_reflns_limit_k_min -13
_diffrn_reflns_limit_l_max 24
_diffrn_reflns_limit_l_min -23
_diffrn_reflns_number 11560
_diffrn_reflns_point_group_measured_fraction_full 0.603
_diffrn_reflns_point_group_measured_fraction_max 0.521
_diffrn_reflns_theta_full 25.242
_diffrn_reflns_theta_max 27.316
_diffrn_reflns_theta_min 1.094
_diffrn_source 'sealed tube'
_exptl_absorpt_coefficient_mu 0.342
_exptl_absorpt_correction_type multi-scan
_exptl_absorpt_process_details SADABS
_exptl_crystal_colour 'whitish yellow'
_exptl_crystal_density_diffrn 1.390
_exptl_crystal_description block
_exptl_crystal_F_000 692.0
_exptl_crystal_size_max 0.28
_exptl_crystal_size_mid 0.24
_exptl_crystal_size_min 0.18
_exptl_transmission_factor_max 0.940
_exptl_transmission_factor_min 0.909
_refine_diff_density_max 0.747
_refine_diff_density_min -0.381
_refine_diff_density_rms 0.100
_refine_ls_abs_structure_details
;
 Flack x determined using 1148 quotients [(I+)-(I-)]/[(I+)+(I-)]
 (Parsons, Flack and Wagner, Acta Cryst. B69 (2013) 249-259).
;
_refine_ls_abs_structure_Flack -0.03(13)
_refine_ls_extinction_method none
_refine_ls_goodness_of_fit_ref 0.989
_refine_ls_hydrogen_treatment constr
_refine_ls_matrix_type full
_refine_ls_number_parameters 771
_refine_ls_number_reflns 7427
_refine_ls_number_restraints 11
_refine_ls_restrained_S_all 0.988
_refine_ls_R_factor_all 0.1279
_refine_ls_R_factor_gt 0.0825
_refine_ls_shift/su_max 0.006
_refine_ls_shift/su_mean 0.002
_refine_ls_structure_factor_coef Fsqd
_refine_ls_weighting_details 'w=1/[\s^2^(Fo^2^)+(0.1000P)^2^+0.0935P] where P=(Fo^2^+2Fc^2^)/3'
_refine_ls_weighting_scheme calc
_refine_ls_wR_factor_gt 0.1866
_refine_ls_wR_factor_ref 0.2112
_reflns_Friedel_coverage 0.470
_reflns_Friedel_fraction_full 0.401
_reflns_Friedel_fraction_max 0.333
_reflns_number_gt 3934
_reflns_number_total 7427
_reflns_threshold_expression 'I > 2\s(I)'
_cod_data_source_file c6ce00220j2.cif
_cod_data_source_block 2L3H6_Cl6
_cod_depositor_comments 'Adding full bibliography for 7225330--7225335.cif.'
_cod_database_code 7225335
_shelx_shelxl_version_number 2014/7
_shelx_space_group_comment
;
The symmetry employed for this shelxl refinement is uniquely defined
by the following loop, which should always be used as a source of
symmetry information in preference to the above space-group names.
They are only intended as comments.
;

loop_
_space_group_symop_operation_xyz
'x, y, z'

loop_
_atom_site_label
_atom_site_type_symbol
_atom_site_fract_x
_atom_site_fract_y
_atom_site_fract_z
_atom_site_U_iso_or_equiv
_atom_site_adp_type
_atom_site_occupancy
_atom_site_site_symmetry_order
_atom_site_calc_flag
_atom_site_refinement_flags_posn
_atom_site_refinement_flags_adp
_atom_site_refinement_flags_occupancy
Cl1 Cl 0.0942(7) 0.2366(6) 0.6693(3) 0.0602(12) Uani 1 1 d . . .
Cl2 Cl 0.8744(7) 0.8685(6) 0.6870(3) 0.0517(10) Uani 1 1 d . . .
Cl3 Cl 0.5739(7) 0.6207(6) 0.9865(3) 0.0606(12) Uani 1 1 d . . .
Cl4 Cl 0.3573(7) 0.2638(6) 0.9724(3) 0.0504(10) Uani 1 1 d . . .
Cl5 Cl 0.0066(7) 0.9587(6) 0.9478(3) 0.0554(11) Uani 1 1 d . . .
Cl6 Cl 0.5192(8) 0.5456(6) 0.7121(3) 0.0561(11) Uani 1 1 d . . .
N1 N 0.5239(15) 1.0013(12) 0.7986(6) 0.044(3) Uani 1 1 d . . .
C1 C 0.4961(18) 1.1388(14) 0.7903(8) 0.044(4) Uani 1 1 d . . .
H1A H 0.4559 1.1624 0.8358 0.053 Uiso 1 1 calc R U .
H1B H 0.4051 1.1819 0.7555 0.053 Uiso 1 1 calc R U .
C2 C 0.670(2) 1.1828(14) 0.7646(8) 0.053(4) Uani 1 1 d . . .
H2B H 0.6472 1.2735 0.7610 0.063 Uiso 1 1 calc R U .
H2A H 0.7599 1.1415 0.8000 0.063 Uiso 1 1 calc R U .
N2 N 0.7382(13) 1.1509(10) 0.6906(5) 0.026(2) Uani 1 1 d . . .
H2D H 0.8472 1.1608 0.6813 0.031 Uiso 1 1 calc R U .
H2C H 0.7390 1.0713 0.6902 0.031 Uiso 1 1 calc R U .
C3 C 0.6117(19) 1.2430(14) 0.6346(7) 0.047(4) Uani 1 1 d . . .
H3B H 0.4915 1.2387 0.6482 0.057 Uiso 1 1 calc R U .
H3A H 0.6203 1.3289 0.6321 0.057 Uiso 1 1 calc R U .
C4 C 0.659(2) 1.2077(13) 0.5624(8) 0.042(3) Uani 1 1 d . . .
C5 C 0.529(2) 1.1889(14) 0.5243(8) 0.056(4) Uani 1 1 d . . .
H5 H 0.4179 1.1914 0.5454 0.067 Uiso 1 1 calc R U .
C6 C 0.561(2) 1.1664(16) 0.4558(10) 0.069(5) Uani 1 1 d . . .
H6 H 0.4724 1.1548 0.4307 0.083 Uiso 1 1 calc R U .
C7 C 0.725(3) 1.1615(17) 0.4252(9) 0.080(6) Uani 1 1 d . . .
H7 H 0.7487 1.1454 0.3792 0.096 Uiso 1 1 calc R U .
C8 C 0.854(2) 1.1803(15) 0.4626(9) 0.062(5) Uani 1 1 d . . .
C9 C 0.826(2) 1.2018(15) 0.5307(8) 0.065(4) Uani 1 1 d . . .
H9 H 0.9166 1.2123 0.5554 0.077 Uiso 1 1 calc R U .
N3 N 1.038(3) 1.1874(16) 0.4321(9) 0.097(6) Uani 1 1 d . . .
O1 O 1.157(2) 1.2001(17) 0.4648(9) 0.132(7) Uani 1 1 d . . .
O2 O 1.0589(19) 1.1613(15) 0.3702(9) 0.118(5) Uani 1 1 d . . .
C10 C 0.3603(19) 0.9605(14) 0.7942(8) 0.051(4) Uani 1 1 d . . .
H10A H 0.2986 0.9579 0.8404 0.061 Uiso 1 1 calc R U .
H10B H 0.2850 1.0241 0.7591 0.061 Uiso 1 1 calc R U .
C11 C 0.386(2) 0.8357(14) 0.7747(7) 0.047(4) Uani 1 1 d . . .
H11A H 0.4571 0.7711 0.8106 0.056 Uiso 1 1 calc R U .
H11B H 0.2720 0.8166 0.7752 0.056 Uiso 1 1 calc R U .
N4 N 0.4712(16) 0.8307(11) 0.7034(6) 0.045(3) Uani 1 1 d . . .
H4C H 0.4937 0.7519 0.6965 0.054 Uiso 1 1 calc R U .
H4D H 0.5733 0.8519 0.7019 0.054 Uiso 1 1 calc R U .
C12 C 0.360(2) 0.9168(15) 0.6453(8) 0.055(4) Uani 1 1 d . . .
H12A H 0.3664 1.0028 0.6439 0.067 Uiso 1 1 calc R U .
H12B H 0.2383 0.9130 0.6564 0.067 Uiso 1 1 calc R U .
C13 C 0.411(2) 0.8866(13) 0.5712(8) 0.045(4) Uani 1 1 d . . .
C14 C 0.281(2) 0.8874(14) 0.5270(8) 0.059(4) Uani 1 1 d . . .
H14 H 0.1649 0.9007 0.5443 0.071 Uiso 1 1 calc R U .
C15 C 0.315(2) 0.8695(15) 0.4595(9) 0.062(5) Uani 1 1 d . . .
H15 H 0.2249 0.8671 0.4317 0.075 Uiso 1 1 calc R U .
C16 C 0.489(3) 0.8543(15) 0.4306(8) 0.062(5) Uani 1 1 d . . .
H16 H 0.5133 0.8496 0.3827 0.074 Uiso 1 1 calc R U .
C17 C 0.621(2) 0.8465(14) 0.4770(10) 0.056(4) Uani 1 1 d . . .
C18 C 0.582(2) 0.8675(13) 0.5448(7) 0.048(4) Uani 1 1 d . . .
H18 H 0.6716 0.8690 0.5735 0.057 Uiso 1 1 calc R U .
N5 N 0.805(2) 0.8354(14) 0.4477(9) 0.074(4) Uani 1 1 d . . .
O3 O 0.9167(16) 0.8270(14) 0.4871(7) 0.098(5) Uani 1 1 d . . .
O4 O 0.8272(18) 0.8347(15) 0.3822(8) 0.116(5) Uani 1 1 d . . .
C19 C 0.6285(18) 0.9255(13) 0.8600(7) 0.038(3) Uani 1 1 d . . .
H19A H 0.7448 0.9416 0.8552 0.045 Uiso 1 1 calc R U .
H19B H 0.6419 0.8363 0.8612 0.045 Uiso 1 1 calc R U .
C20 C 0.536(2) 0.9590(15) 0.9323(8) 0.054(4) Uani 1 1 d . . .
H20A H 0.5233 1.0478 0.9319 0.065 Uiso 1 1 calc R U .
H20B H 0.4208 0.9418 0.9381 0.065 Uiso 1 1 calc R U .
N6 N 0.6549(15) 0.8759(11) 0.9936(6) 0.037(3) Uani 1 1 d . . .
H6D H 0.6598 0.7948 0.9956 0.045 Uiso 1 1 calc R U .
H6C H 0.7635 0.8869 0.9856 0.045 Uiso 1 1 calc R U .
C21 C 0.585(2) 0.9098(14) 1.0630(7) 0.053(4) Uani 1 1 d . . .
H21B H 0.4643 0.9020 1.0702 0.063 Uiso 1 1 calc R U .
H21A H 0.5842 0.9973 1.0612 0.063 Uiso 1 1 calc R U .
C22 C 0.6924(19) 0.8266(14) 1.1250(8) 0.041(4) Uani 1 1 d . . .
C23 C 0.606(2) 0.7639(17) 1.1814(9) 0.070(5) Uani 1 1 d . . .
H23 H 0.4880 0.7649 1.1788 0.084 Uiso 1 1 calc R U .
C24 C 0.706(3) 0.6973(18) 1.2440(10) 0.086(6) Uani 1 1 d . . .
H24 H 0.6498 0.6586 1.2842 0.104 Uiso 1 1 calc R U .
C25 C 0.884(2) 0.6897(16) 1.2456(10) 0.061(5) Uani 1 1 d . . .
H25 H 0.9501 0.6414 1.2851 0.074 Uiso 1 1 calc R U .
C26 C 0.961(2) 0.7534(15) 1.1889(9) 0.050(4) Uani 1 1 d . . .
C27 C 0.869(2) 0.8236(14) 1.1286(8) 0.050(4) Uani 1 1 d . . .
H27 H 0.9246 0.8684 1.0909 0.060 Uiso 1 1 calc R U .
N7 N 1.1522(17) 0.7485(13) 1.1892(6) 0.073(4) Uani 1 1 d D . .
O5A O 1.209(3) 0.8273(19) 1.1435(11) 0.072(8) Uiso 0.5 1 d D . P
O5B O 1.225(2) 0.776(2) 1.1298(7) 0.050(6) Uiso 0.5 1 d D . P
O6 O 1.2275(16) 0.6851(13) 1.2444(8) 0.092(4) Uani 1 1 d . . .
N8 N 0.0198(15) 0.4753(11) 0.8613(6) 0.038(3) Uani 1 1 d . . .
C28 C 0.1293(18) 0.4467(13) 0.7976(7) 0.040(3) Uani 1 1 d . . .
H28A H 0.1413 0.3588 0.7957 0.049 Uiso 1 1 calc R U .
H28B H 0.2461 0.4575 0.8025 0.049 Uiso 1 1 calc R U .
C29 C 0.051(2) 0.5323(15) 0.7258(8) 0.055(5) Uani 1 1 d . . .
H29A H -0.0647 0.5216 0.7195 0.066 Uiso 1 1 calc R U .
H29B H 0.0408 0.6206 0.7262 0.066 Uiso 1 1 calc R U .
N9 N 0.1749(15) 0.4934(10) 0.6654(6) 0.033(3) Uani 1 1 d . . .
H9C H 0.2837 0.4952 0.6741 0.040 Uiso 1 1 calc R U .
H9D H 0.1761 0.4146 0.6628 0.040 Uiso 1 1 calc R U .
C30 C 0.117(2) 0.5796(14) 0.5973(7) 0.049(4) Uani 1 1 d . . .
H30A H 0.1167 0.6651 0.6005 0.059 Uiso 1 1 calc R U .
H30B H -0.0025 0.5785 0.5888 0.059 Uiso 1 1 calc R U .
C31 C 0.2332(19) 0.5446(13) 0.5353(8) 0.043(3) Uani 1 1 d . . .
C32 C 0.164(2) 0.5159(16) 0.4776(9) 0.075(5) Uani 1 1 d . . .
H32 H 0.0462 0.5126 0.4796 0.090 Uiso 1 1 calc R U .
C33 C 0.266(3) 0.4923(18) 0.4176(9) 0.085(6) Uani 1 1 d . . .
H33 H 0.2179 0.4753 0.3791 0.102 Uiso 1 1 calc R U .
C34 C 0.448(2) 0.4944(16) 0.4151(9) 0.059(5) Uani 1 1 d . . .
H34 H 0.5217 0.4749 0.3764 0.071 Uiso 1 1 calc R U .
C35 C 0.5077(18) 0.5248(13) 0.4696(8) 0.041(3) Uani 1 1 d . . .
C36 C 0.412(2) 0.5511(13) 0.5300(8) 0.045(4) Uani 1 1 d . . .
H36 H 0.4622 0.5726 0.5665 0.054 Uiso 1 1 calc R U .
N10 N 0.6974(14) 0.5247(12) 0.4698(5) 0.071(4) Uani 1 1 d D . .
O7A O 0.744(3) 0.566(2) 0.5184(9) 0.063(7) Uiso 0.5 1 d D . P
O7B O 0.762(3) 0.501(2) 0.5300(7) 0.061(7) Uiso 0.5 1 d D . P
O8 O 0.7814(16) 0.5123(14) 0.4140(7) 0.096(4) Uani 1 1 d . . .
C37 C -0.1481(19) 0.4335(15) 0.8648(8) 0.051(4) Uani 1 1 d . . .
H37A H -0.2042 0.4650 0.8186 0.062 Uiso 1 1 calc R U .
H37B H -0.2275 0.4701 0.9004 0.062 Uiso 1 1 calc R U .
C38 C -0.117(2) 0.2914(15) 0.8842(8) 0.053(4) Uani 1 1 d . . .
H38A H -0.2277 0.2693 0.8813 0.064 Uiso 1 1 calc R U .
H38B H -0.0356 0.2551 0.8492 0.064 Uiso 1 1 calc R U .
N11 N -0.0464(16) 0.2352(11) 0.9568(6) 0.046(3) Uani 1 1 d . . .
H11C H 0.0583 0.2510 0.9585 0.055 Uiso 1 1 calc R U .
H11D H -0.0309 0.1516 0.9649 0.055 Uiso 1 1 calc R U .
C39 C -0.165(2) 0.2856(16) 1.0155(8) 0.064(5) Uani 1 1 d . . .
H39A H -0.2874 0.2941 1.0053 0.077 Uiso 1 1 calc R U .
H39B H -0.1515 0.3686 1.0176 0.077 Uiso 1 1 calc R U .
C40 C -0.117(2) 0.1938(14) 1.0882(9) 0.047(4) Uani 1 1 d . . .
C41 C 0.052(2) 0.1512(14) 1.1154(8) 0.050(4) Uani 1 1 d . . .
H41 H 0.1473 0.1717 1.0875 0.060 Uiso 1 1 calc R U .
C42 C 0.0778(19) 0.0791(15) 1.1831(10) 0.048(4) Uani 1 1 d . . .
C43 C -0.249(2) 0.1587(16) 1.1319(10) 0.065(5) Uani 1 1 d . . .
H43 H -0.3629 0.1857 1.1144 0.078 Uiso 1 1 calc R U .
C44 C -0.225(2) 0.0862(18) 1.1999(10) 0.070(5) Uani 1 1 d . . .
H44 H -0.3193 0.0638 1.2275 0.085 Uiso 1 1 calc R U .
C45 C -0.0061(17) 0.6063(14) 0.8675(8) 0.047(4) Uani 1 1 d . . .
H45A H -0.1022 0.6263 0.9015 0.056 Uiso 1 1 calc R U .
H45B H -0.0395 0.6614 0.8212 0.056 Uiso 1 1 calc R U .
N12 N 0.264(2) 0.0397(12) 1.2108(6) 0.074(4) Uani 1 1 d D . .
O9A O 0.281(4) -0.011(3) 1.2754(7) 0.091(11) Uiso 0.5 1 d D . P
O9B O 0.276(3) -0.0492(18) 1.2637(9) 0.066(9) Uiso 0.5 1 d D . P
O10 O 0.3760(17) 0.0757(14) 1.1751(7) 0.094(4) Uani 1 1 d . . .
C46 C 0.159(2) 0.6324(14) 0.8922(8) 0.049(4) Uani 1 1 d . . .
H46A H 0.1345 0.7210 0.8946 0.058 Uiso 1 1 calc R U .
H46B H 0.2531 0.6162 0.8571 0.058 Uiso 1 1 calc R U .
C47 C 0.089(2) 0.5958(15) 1.0231(8) 0.053(4) Uani 1 1 d . . .
H47A H 0.0920 0.6811 1.0254 0.063 Uiso 1 1 calc R U .
H47B H -0.0293 0.5978 1.0106 0.063 Uiso 1 1 calc R U .
N13 N 0.2191(13) 0.5500(10) 0.9664(6) 0.028(2) Uani 1 1 d . . .
H13D H 0.2244 0.4692 0.9671 0.034 Uiso 1 1 calc R U .
H13C H 0.3259 0.5560 0.9751 0.034 Uiso 1 1 calc R U .
C48 C 0.133(2) 0.5107(14) 1.0935(9) 0.047(4) Uani 1 1 d . . .
C49 C -0.003(2) 0.4684(15) 1.1334(9) 0.063(5) Uani 1 1 d . . .
H49 H -0.1154 0.4904 1.1144 0.075 Uiso 1 1 calc R U .
C50 C 0.029(2) 0.3910(17) 1.2036(12) 0.071(5) Uani 1 1 d . . .
H50 H -0.0633 0.3620 1.2295 0.085 Uiso 1 1 calc R U .
C51 C 0.189(3) 0.3585(16) 1.2335(9) 0.075(5) Uani 1 1 d . . .
H51 H 0.2129 0.3059 1.2786 0.090 Uiso 1 1 calc R U .
C52 C 0.314(3) 0.4105(18) 1.1910(11) 0.072(5) Uani 1 1 d . . .
C53 C 0.295(2) 0.4791(15) 1.1242(8) 0.054(4) Uani 1 1 d . . .
H53 H 0.3892 0.5049 1.0987 0.065 Uiso 1 1 calc R U .
C54 C -0.054(3) 0.0468(15) 1.2266(9) 0.069(5) Uani 1 1 d . . .
H54 H -0.0323 -0.0004 1.2731 0.083 Uiso 1 1 calc R U .
N14 N 0.514(2) 0.3890(16) 1.2203(8) 0.111(7) Uani 1 1 d D . .
O11 O 0.530(2) 0.3201(17) 1.2804(9) 0.132(6) Uani 1 1 d . . .
O12A O 0.613(3) 0.459(2) 1.1945(14) 0.079(8) Uiso 0.5 1 d D . P
O12B O 0.635(3) 0.409(3) 1.1770(13) 0.089(9) Uiso 0.5 1 d D . P

loop_
_atom_site_aniso_label
_atom_site_aniso_U_11
_atom_site_aniso_U_22
_atom_site_aniso_U_33
_atom_site_aniso_U_23
_atom_site_aniso_U_13
_atom_site_aniso_U_12
Cl1 0.055(3) 0.050(3) 0.080(3) -0.009(2) -0.023(2) -0.018(2)
Cl2 0.045(2) 0.046(2) 0.064(3) -0.0162(19) 0.001(2) -0.0071(18)
Cl3 0.052(3) 0.065(3) 0.073(3) -0.022(2) 0.011(2) -0.028(2)
Cl4 0.045(2) 0.043(2) 0.063(3) -0.0116(18) -0.006(2) -0.0081(18)
Cl5 0.056(3) 0.047(2) 0.066(3) -0.015(2) 0.011(2) -0.0196(19)
Cl6 0.056(3) 0.047(2) 0.069(3) -0.010(2) -0.021(2) -0.0148(19)
N1 0.041(7) 0.052(8) 0.029(7) -0.003(6) -0.009(5) 0.001(6)
C1 0.047(10) 0.046(10) 0.030(8) -0.001(7) -0.011(7) 0.003(7)
C2 0.063(11) 0.055(11) 0.046(10) -0.013(8) -0.011(8) -0.020(8)
N2 0.020(6) 0.023(6) 0.034(7) 0.002(5) -0.001(5) -0.014(4)
C3 0.047(10) 0.047(10) 0.036(9) 0.011(7) -0.013(7) -0.003(7)
C4 0.033(9) 0.043(9) 0.048(10) 0.007(7) -0.006(8) -0.018(7)
C5 0.041(10) 0.077(12) 0.048(11) -0.005(9) 0.001(8) -0.020(8)
C6 0.031(10) 0.076(13) 0.099(16) -0.019(10) -0.034(10) -0.003(9)
C7 0.076(14) 0.110(16) 0.052(12) -0.036(11) -0.027(10) 0.003(11)
C8 0.062(12) 0.056(12) 0.058(12) -0.020(9) 0.018(10) 0.004(9)
C9 0.063(12) 0.071(12) 0.057(12) -0.006(9) -0.013(9) -0.014(9)
N3 0.135(19) 0.105(14) 0.048(12) -0.028(10) 0.034(12) -0.023(12)
O1 0.094(12) 0.203(18) 0.136(14) -0.081(13) -0.003(10) -0.064(12)
O2 0.095(11) 0.153(14) 0.101(12) -0.008(10) 0.013(9) -0.040(10)
C10 0.037(9) 0.072(12) 0.044(9) 0.001(8) -0.005(7) -0.023(8)
C11 0.057(10) 0.053(10) 0.033(9) -0.011(7) 0.000(7) -0.016(8)
N4 0.060(8) 0.033(7) 0.032(7) -0.002(5) -0.016(6) 0.007(6)
C12 0.069(12) 0.043(10) 0.050(11) -0.007(8) 0.002(9) -0.011(9)
C13 0.043(10) 0.042(10) 0.052(10) -0.010(7) -0.006(8) -0.012(7)
C14 0.052(11) 0.081(13) 0.045(10) -0.012(9) 0.004(9) -0.020(9)
C15 0.039(10) 0.076(13) 0.073(13) -0.011(10) -0.021(9) -0.013(9)
C16 0.084(14) 0.071(13) 0.039(10) -0.017(9) -0.003(10) -0.028(10)
C17 0.030(10) 0.057(11) 0.080(13) -0.015(9) 0.000(9) -0.010(8)
C18 0.066(12) 0.043(10) 0.033(9) -0.001(7) -0.019(8) -0.012(8)
N5 0.099(14) 0.085(12) 0.039(10) -0.020(8) 0.012(9) -0.021(10)
O3 0.053(9) 0.174(15) 0.067(10) -0.029(9) -0.018(7) -0.023(8)
O4 0.090(10) 0.189(16) 0.080(10) -0.048(10) 0.013(8) -0.039(10)
C19 0.040(8) 0.044(9) 0.019(8) 0.002(6) 0.000(6) -0.001(7)
C20 0.042(10) 0.045(10) 0.060(11) 0.028(8) -0.036(9) -0.005(7)
N6 0.043(7) 0.031(7) 0.035(7) -0.008(5) 0.003(5) -0.004(5)
C21 0.050(10) 0.058(11) 0.038(9) -0.005(8) -0.011(8) 0.004(8)
C22 0.026(9) 0.059(10) 0.041(10) -0.017(8) 0.000(7) -0.012(7)
C23 0.052(11) 0.117(15) 0.040(11) 0.021(10) -0.018(9) -0.042(11)
C24 0.093(17) 0.093(15) 0.072(14) 0.007(12) 0.029(13) -0.049(13)
C25 0.032(10) 0.084(13) 0.065(13) -0.011(10) -0.021(9) -0.008(9)
C26 0.028(9) 0.068(11) 0.061(12) -0.013(9) 0.000(9) -0.024(8)
C27 0.060(11) 0.059(11) 0.026(9) -0.002(7) 0.000(8) -0.012(8)
N7 0.055(10) 0.089(12) 0.064(11) -0.013(9) -0.029(9) 0.010(8)
O6 0.044(8) 0.126(11) 0.103(11) -0.005(9) -0.011(7) -0.025(7)
N8 0.043(7) 0.043(8) 0.031(7) -0.013(5) 0.003(5) -0.009(6)
C28 0.037(9) 0.055(10) 0.030(9) -0.007(7) -0.006(7) -0.012(7)
C29 0.060(11) 0.061(11) 0.055(11) -0.038(9) 0.035(9) -0.021(9)
N9 0.044(7) 0.024(6) 0.029(7) -0.004(5) -0.004(5) -0.002(5)
C30 0.058(10) 0.043(10) 0.042(10) -0.011(8) 0.001(8) -0.002(8)
C31 0.045(10) 0.043(9) 0.039(9) -0.014(7) -0.003(7) -0.002(7)
C32 0.067(12) 0.103(15) 0.062(12) -0.029(11) 0.027(10) -0.028(11)
C33 0.084(15) 0.126(18) 0.044(12) -0.023(11) -0.037(11) -0.011(12)
C34 0.046(11) 0.088(14) 0.048(11) -0.018(9) 0.011(8) -0.022(9)
C35 0.034(9) 0.039(9) 0.050(10) -0.009(7) -0.005(7) -0.009(7)
C36 0.050(11) 0.053(10) 0.036(9) -0.001(7) -0.015(7) -0.022(8)
N10 0.044(9) 0.088(11) 0.076(11) -0.014(9) 0.025(8) -0.015(8)
O8 0.048(8) 0.140(12) 0.091(10) -0.015(9) -0.001(7) -0.017(8)
C37 0.038(9) 0.080(12) 0.033(9) -0.002(8) 0.003(7) -0.018(8)
C38 0.061(11) 0.055(11) 0.042(10) 0.003(8) -0.007(8) -0.025(8)
N11 0.056(8) 0.033(7) 0.046(8) -0.006(6) 0.014(6) -0.012(6)
C39 0.095(14) 0.061(12) 0.041(11) -0.009(9) 0.025(9) -0.036(10)
C40 0.026(9) 0.051(10) 0.072(12) -0.018(9) 0.017(9) -0.023(8)
C41 0.059(11) 0.052(10) 0.032(10) -0.002(8) 0.010(8) -0.008(8)
C42 0.025(9) 0.060(11) 0.063(13) -0.024(9) 0.002(9) -0.010(8)
C43 0.070(13) 0.064(12) 0.057(12) -0.005(9) -0.034(10) -0.007(9)
C44 0.039(11) 0.116(16) 0.064(13) -0.022(12) -0.003(10) -0.029(10)
C45 0.032(9) 0.065(11) 0.036(9) -0.012(7) 0.001(7) 0.001(7)
N12 0.105(15) 0.075(11) 0.033(10) 0.008(8) -0.007(9) -0.020(9)
O10 0.061(9) 0.136(13) 0.079(10) 0.018(8) -0.010(7) -0.048(8)
C46 0.055(11) 0.050(10) 0.045(10) -0.003(8) 0.014(8) -0.031(8)
C47 0.066(11) 0.059(12) 0.028(9) -0.013(8) 0.007(8) -0.006(9)
N13 0.023(6) 0.041(7) 0.028(6) -0.013(5) -0.002(5) -0.016(5)
C48 0.026(9) 0.053(10) 0.070(12) -0.020(9) 0.013(9) -0.020(7)
C49 0.078(14) 0.064(12) 0.045(11) -0.001(9) -0.019(10) -0.019(10)
C50 0.044(12) 0.068(13) 0.111(18) -0.032(12) 0.019(11) -0.026(10)
C51 0.110(18) 0.059(12) 0.045(12) 0.000(9) 0.011(12) -0.011(12)
C52 0.063(13) 0.088(15) 0.058(14) -0.022(11) -0.025(11) 0.005(11)
C53 0.052(11) 0.062(11) 0.040(11) 0.011(8) 0.004(8) -0.020(8)
C54 0.099(16) 0.060(12) 0.040(11) 0.006(8) -0.017(11) -0.014(10)
N14 0.19(2) 0.097(14) 0.031(10) 0.004(9) -0.037(13) -0.014(14)
O11 0.099(12) 0.192(18) 0.087(12) -0.030(12) -0.020(9) -0.001(11)

loop_
_atom_type_symbol
_atom_type_description
_atom_type_scat_dispersion_real
_atom_type_scat_dispersion_imag
_atom_type_scat_source
C C 0.0033 0.0016 'International Tables Vol C Tables 4.2.6.8 and 6.1.1.4'
H H 0.0000 0.0000 'International Tables Vol C Tables 4.2.6.8 and 6.1.1.4'
N N 0.0061 0.0033 'International Tables Vol C Tables 4.2.6.8 and 6.1.1.4'
O O 0.0106 0.0060 'International Tables Vol C Tables 4.2.6.8 and 6.1.1.4'
Cl Cl 0.1484 0.1585 'International Tables Vol C Tables 4.2.6.8 and 6.1.1.4'

loop_
_geom_angle_atom_site_label_1
_geom_angle_atom_site_label_2
_geom_angle_atom_site_label_3
_geom_angle
C19 N1 C1 114.9(10)
C19 N1 C10 112.1(10)
C1 N1 C10 113.9(10)
N1 C1 C2 111.7(11)
N2 C2 C1 111.7(10)
C3 N2 C2 106.3(10)
C4 C3 N2 109.0(11)
C5 C4 C9 118.8(13)
C5 C4 C3 118.8(13)
C9 C4 C3 122.3(13)
C6 C5 C4 121.3(14)
C7 C6 C5 119.4(14)
C6 C7 C8 119.6(15)
C9 C8 C7 122.2(16)
C9 C8 N3 113.2(17)
C7 C8 N3 124.5(16)
C8 C9 C4 118.7(15)
O1 N3 O2 123.1(19)
O1 N3 C8 125.9(15)
O2 N3 C8 110.4(19)
C11 C10 N1 115.5(12)
N4 C11 C10 113.2(11)
C11 N4 C12 111.7(11)
N4 C12 C13 113.9(12)
C14 C13 C18 118.5(13)
C14 C13 C12 119.2(14)
C18 C13 C12 122.2(13)
C15 C14 C13 122.2(15)
C14 C15 C16 120.3(14)
C17 C16 C15 117.0(14)
C18 C17 C16 121.4(14)
C18 C17 N5 119.3(15)
C16 C17 N5 118.6(15)
C17 C18 C13 120.3(14)
O3 N5 O4 125.1(17)
O3 N5 C17 118.6(14)
O4 N5 C17 116.4(17)
N1 C19 C20 110.4(10)
N6 C20 C19 107.0(11)
C21 N6 C20 110.1(11)
N6 C21 C22 111.8(11)
C23 C22 C27 121.2(14)
C23 C22 C21 117.8(13)
C27 C22 C21 120.6(14)
C22 C23 C24 117.3(15)
C25 C24 C23 120.9(15)
C26 C25 C24 118.8(16)
C25 C26 C27 122.4(14)
C25 C26 N7 120.2(15)
C27 C26 N7 117.3(14)
C26 C27 C22 119.2(13)
O6 N7 O5B 125.6(16)
O6 N7 O5A 125.4(17)
O5B N7 O5A 30.8(13)
O6 N7 C26 114.6(13)
O5B N7 C26 116.6(15)
O5A N7 C26 117.9(16)
O5B O5A N7 74.6(7)
O5A O5B N7 74.6(7)
C45 N8 C28 112.4(10)
C45 N8 C37 113.8(10)
C28 N8 C37 111.5(9)
N8 C28 C29 113.0(11)
N9 C29 C28 107.6(11)
C30 N9 C29 109.8(10)
N9 C30 C31 112.2(11)
C32 C31 C36 118.1(12)
C32 C31 C30 120.4(13)
C36 C31 C30 121.2(12)
C33 C32 C31 121.1(16)
C32 C33 C34 119.5(15)
C35 C34 C33 117.6(14)
C34 C35 C36 125.6(14)
C34 C35 N10 119.0(13)
C36 C35 N10 115.3(12)
C35 C36 C31 118.1(12)
O8 N10 O7B 125.2(15)
O8 N10 O7A 124.8(15)
O7B N10 O7A 32.2(13)
O8 N10 C35 116.1(12)
O7B N10 C35 115.3(14)
O7A N10 C35 116.8(14)
O7B O7A N10 73.9(7)
O7A O7B N10 73.9(7)
N8 C37 C38 112.3(11)
N11 C38 C37 113.3(11)
C38 N11 C39 113.0(12)
N11 C39 C40 109.4(13)
C43 C40 C41 116.9(15)
C43 C40 C39 118.6(14)
C41 C40 C39 124.3(13)
C42 C41 C40 119.5(14)
C54 C42 C41 123.3(15)
C54 C42 N12 119.5(16)
C41 C42 N12 117.1(14)
C40 C43 C44 124.1(16)
C43 C44 C54 118.0(15)
N8 C45 C46 112.6(11)
O10 N12 O9B 129(2)
O10 N12 O9A 123(2)
O9B N12 O9A 25.1(18)
O10 N12 C42 119.6(12)
O9B N12 C42 109.7(19)
O9A N12 C42 116(2)
O9B O9A N12 77.5(9)
O9A O9B N12 77.4(9)
C45 C46 N13 112.5(10)
C48 C47 N13 109.8(12)
C47 N13 C46 108.6(10)
C53 C48 C49 118.2(15)
C53 C48 C47 124.4(13)
C49 C48 C47 117.1(14)
C48 C49 C50 119.8(15)
C51 C50 C49 121.9(16)
C50 C51 C52 114.0(17)
C53 C52 C51 127.0(17)
C53 C52 N14 111.9(17)
C51 C52 N14 121.2(17)
C52 C53 C48 118.9(15)
C42 C54 C44 118.2(15)
O11 N14 O12B 126(2)
O11 N14 O12A 124(2)
O12B N14 O12A 32.5(16)
O11 N14 C52 110.4(15)
O12B N14 C52 120.0(19)
O12A N14 C52 123.2(19)
O12B O12A N14 73.7(8)
O12A O12B N14 73.8(8)

loop_
_geom_bond_atom_site_label_1
_geom_bond_atom_site_label_2
_geom_bond_distance
N1 C19 1.455(15)
N1 C1 1.469(16)
N1 C10 1.485(16)
C1 C2 1.575(19)
C2 N2 1.554(15)
N2 C3 1.531(15)
C3 C4 1.510(18)
C4 C5 1.382(19)
C4 C9 1.39(2)
C5 C6 1.38(2)
C6 C7 1.36(2)
C7 C8 1.37(2)
C8 C9 1.364(19)
C8 N3 1.53(2)
N3 O1 1.22(2)
N3 O2 1.266(18)
C10 C11 1.483(17)
C11 N4 1.475(15)
N4 C12 1.473(17)
C12 C13 1.526(19)
C13 C14 1.372(19)
C13 C18 1.382(18)
C14 C15 1.343(19)
C15 C16 1.41(2)
C16 C17 1.39(2)
C17 C18 1.363(18)
C17 N5 1.50(2)
N5 O3 1.173(16)
N5 O4 1.250(15)
C19 C20 1.582(19)
C20 N6 1.531(16)
N6 C21 1.482(15)
C21 C22 1.499(18)
C22 C23 1.381(18)
C22 C27 1.386(19)
C23 C24 1.43(2)
C24 C25 1.39(2)
C25 C26 1.35(2)
C26 C27 1.378(19)
C26 N7 1.492(18)
N7 O6 1.231(15)
N7 O5B 1.2400(13)
N7 O5A 1.2400(13)
O5A O5B 0.66(3)
N8 C45 1.455(15)
N8 C28 1.479(14)
N8 C37 1.501(16)
C28 C29 1.554(19)
C29 N9 1.513(14)
N9 C30 1.463(15)
C30 C31 1.496(17)
C31 C32 1.400(19)
C31 C36 1.417(18)
C32 C33 1.38(2)
C33 C34 1.43(2)
C34 C35 1.315(18)
C35 C36 1.373(17)
C35 N10 1.491(17)
N10 O8 1.223(14)
N10 O7B 1.2400(13)
N10 O7A 1.2398(13)
O7A O7B 0.69(3)
C37 C38 1.507(18)
C38 N11 1.477(17)
N11 C39 1.515(16)
C39 C40 1.54(2)
C40 C43 1.36(2)
C40 C41 1.40(2)
C41 C42 1.363(19)
C42 C54 1.35(2)
C42 N12 1.52(2)
C43 C44 1.37(2)
C44 C54 1.40(2)
C45 C46 1.528(18)
N12 O10 1.169(15)
N12 O9B 1.2403(13)
N12 O9A 1.2399(13)
O9A O9B 0.54(4)
C46 N13 1.544(17)
C47 C48 1.473(19)
C47 N13 1.511(15)
C48 C53 1.37(2)
C48 C49 1.386(19)
C49 C50 1.43(2)
C50 C51 1.35(2)
C51 C52 1.39(2)
C52 C53 1.33(2)
C52 N14 1.65(2)
N14 O11 1.228(18)
N14 O12B 1.2399(14)
N14 O12A 1.2400(14)
O12A O12B 0.69(3)
